data_2215658
loop_
_publ_author_name
'Harrison, William T. A.'
'Ashalatha, B. V.'
'Narayana, B.'
'Sarojini, B. K.'
'Yathirajan, H. S.'

_publ_section_title
;
 (2<i>E</i>)-1-(3-Bromo-2-thienyl)-3-(4-nitrophenyl)prop-2-en-1-one
;
_journal_coeditor_code SJ2342
_journal_issue 10
_journal_name_full 'Acta Crystallographica Section E'
_journal_page_first o4183
_journal_page_last o4183
_journal_paper_doi 10.1107/S1600536807041736
_journal_volume 63
_journal_year 2007
_chemical_formula_iupac 'C13 H8 Br N O3 S'
_chemical_formula_moiety 'C13 H8 Br N O3 S'
_chemical_formula_sum 'C13 H8 Br N O3 S'
_chemical_formula_weight 338.17
_chemical_name_systematic
;
(2E)-1-(3-Bromo-2-thienyl)-3-(4-nitrophenyl)prop-2-en-1-one
;
_space_group_IT_number 2
_symmetry_cell_setting triclinic
_symmetry_space_group_name_Hall '-P 1'
_symmetry_space_group_name_H-M 'P -1'
_atom_sites_solution_hydrogens geom
_atom_sites_solution_primary direct
_atom_sites_solution_secondary difmap
_audit_creation_method SHELXL-97
_cell_angle_alpha 81.8350(10)
_cell_angle_beta 83.714(2)
_cell_angle_gamma 85.316(2)
_cell_formula_units_Z 2
_cell_length_a 4.8098(3)
_cell_length_b 10.7863(8)
_cell_length_c 12.7709(9)
_cell_measurement_reflns_used 2053
_cell_measurement_temperature 291(2)
_cell_measurement_theta_max 27.18
_cell_measurement_theta_min 2.34
_cell_volume 650.42(8)
_computing_cell_refinement 'SAINT (Bruker, 1999)'
_computing_data_collection 'SMART (Bruker, 1999)'
_computing_data_reduction SAINT
_computing_molecular_graphics 'ORTEP-3 (Farrugia, 1997)'
_computing_publication_material SHELXL97r
_computing_structure_refinement 'SHELXL97 (Sheldrick, 1997)'
_computing_structure_solution 'SHELXS97 (Sheldrick, 1997)'
_diffrn_ambient_temperature 291(2)
_diffrn_measured_fraction_theta_full 0.983
_diffrn_measured_fraction_theta_max 0.983
_diffrn_measurement_device_type 'Bruker SMART1000 CCD'
_diffrn_measurement_method \w
_diffrn_radiation_monochromator graphite
_diffrn_radiation_source 'fine-focus sealed tube'
_diffrn_radiation_type MoK\a
_diffrn_radiation_wavelength 0.71073
_diffrn_reflns_av_R_equivalents 0.0216
_diffrn_reflns_av_sigmaI/netI 0.0397
_diffrn_reflns_limit_h_max 6
_diffrn_reflns_limit_h_min -5
_diffrn_reflns_limit_k_max 13
_diffrn_reflns_limit_k_min -13
_diffrn_reflns_limit_l_max 16
_diffrn_reflns_limit_l_min -16
_diffrn_reflns_number 5268
_diffrn_reflns_theta_full 27.52
_diffrn_reflns_theta_max 27.52
_diffrn_reflns_theta_min 2.33
_diffrn_standards_decay_% 0
_exptl_absorpt_coefficient_mu 3.322
_exptl_absorpt_correction_T_max 0.556
_exptl_absorpt_correction_T_min 0.304
_exptl_absorpt_correction_type multi-scan
_exptl_absorpt_process_details '(SADABS; Bruker, 1999)'
_exptl_crystal_colour 'pale yellow'
_exptl_crystal_density_diffrn 1.727
_exptl_crystal_density_method 'not measured'
_exptl_crystal_description rod
_exptl_crystal_F_000 336
_exptl_crystal_size_max 0.47
_exptl_crystal_size_mid 0.20
_exptl_crystal_size_min 0.20
_refine_diff_density_max 0.515
_refine_diff_density_min -0.453
_refine_ls_extinction_method none
_refine_ls_goodness_of_fit_ref 0.883
_refine_ls_hydrogen_treatment constr
_refine_ls_matrix_type full
_refine_ls_number_parameters 172
_refine_ls_number_reflns 2942
_refine_ls_number_restraints 0
_refine_ls_restrained_S_all 0.883
_refine_ls_R_factor_all 0.0624
_refine_ls_R_factor_gt 0.0374
_refine_ls_shift/su_max 0.001
_refine_ls_shift/su_mean 0.000
_refine_ls_structure_factor_coef Fsqd
_refine_ls_weighting_details 'calc w=1/[\s^2^(Fo^2^)+(0.0578P)^2^] where P=(Fo^2^+2Fc^2^)/3'
_refine_ls_weighting_scheme calc
_refine_ls_wR_factor_gt 0.0859
_refine_ls_wR_factor_ref 0.0928
_reflns_number_gt 1946
_reflns_number_total 2942
_reflns_threshold_expression I>2\s(I)
_cod_data_source_file sj2342.cif
_cod_data_source_block I
_cod_database_code 2215658
_cod_database_fobs_code 2215658

loop_
_symmetry_equiv_pos_as_xyz
'x, y, z'
'-x, -y, -z'

loop_
_atom_site_type_symbol
_atom_site_label
_atom_site_fract_x
_atom_site_fract_y
_atom_site_fract_z
_atom_site_U_iso_or_equiv
_atom_site_adp_type
_atom_site_calc_flag
_atom_site_refinement_flags
_atom_site_occupancy
C C1 -0.0465(7) -0.0063(3) 0.1850(3) 0.0619(9) Uani d . 1
H H1 -0.1649 -0.0656 0.1728 0.074 Uiso calc R 1
C C2 0.0182(7) 0.0077(3) 0.2825(3) 0.0562(8) Uani d . 1
H H2 -0.0480 -0.0410 0.3449 0.067 Uiso calc R 1
C C3 0.1991(6) 0.1054(2) 0.2781(2) 0.0438(6) Uani d . 1
C C4 0.2717(6) 0.1638(2) 0.1766(2) 0.0405(6) Uani d . 1
C C5 0.4353(6) 0.2710(3) 0.1287(2) 0.0429(6) Uani d . 1
C C6 0.6144(5) 0.3285(2) 0.1915(2) 0.0436(6) Uani d . 1
H H6 0.6465 0.2897 0.2594 0.052 Uiso calc R 1
C C7 0.7316(5) 0.4352(2) 0.1531(2) 0.0418(6) Uani d . 1
H H7 0.6924 0.4718 0.0854 0.050 Uiso calc R 1
C C8 0.9171(5) 0.5005(2) 0.2077(2) 0.0379(6) Uani d . 1
C C9 0.9742(6) 0.4615(3) 0.3122(2) 0.0455(7) Uani d . 1
H H9 0.8929 0.3910 0.3499 0.055 Uiso calc R 1
C C10 1.1483(6) 0.5251(3) 0.3609(2) 0.0493(7) Uani d . 1
H H10 1.1874 0.4977 0.4305 0.059 Uiso calc R 1
C C11 1.2645(5) 0.6309(3) 0.3043(2) 0.0428(6) Uani d . 1
C C12 1.2194(6) 0.6710(3) 0.2003(2) 0.0469(7) Uani d . 1
H H12 1.3056 0.7402 0.1627 0.056 Uiso calc R 1
C C13 1.0438(6) 0.6065(2) 0.1525(2) 0.0450(7) Uani d . 1
H H13 1.0087 0.6338 0.0825 0.054 Uiso calc R 1
N N1 1.4441(5) 0.7013(3) 0.3579(2) 0.0567(7) Uani d . 1
O O1 0.4159(5) 0.3103(2) 0.03438(16) 0.0642(6) Uani d . 1
O O2 1.5621(5) 0.7873(2) 0.3064(2) 0.0839(8) Uani d . 1
O O3 1.4633(7) 0.6687(3) 0.4522(2) 0.0973(9) Uani d . 1
S S1 0.10966(17) 0.09492(7) 0.08705(6) 0.0547(2) Uani d . 1
Br Br1 0.31076(8) 0.14643(3) 0.40507(2) 0.06575(16) Uani d . 1

loop_
_atom_site_aniso_label
_atom_site_aniso_U_11
_atom_site_aniso_U_22
_atom_site_aniso_U_33
_atom_site_aniso_U_12
_atom_site_aniso_U_13
_atom_site_aniso_U_23
C1 0.072(2) 0.0503(18) 0.068(2) -0.0251(16) -0.0080(18) -0.0111(15)
C2 0.064(2) 0.0501(17) 0.0533(18) -0.0197(15) -0.0024(16) 0.0021(14)
C3 0.0521(17) 0.0389(15) 0.0404(14) -0.0049(12) -0.0086(13) -0.0020(11)
C4 0.0452(15) 0.0408(15) 0.0373(13) -0.0064(12) -0.0091(12) -0.0058(11)
C5 0.0481(16) 0.0449(15) 0.0362(14) -0.0084(12) -0.0066(12) -0.0028(11)
C6 0.0471(16) 0.0489(16) 0.0360(13) -0.0125(13) -0.0099(12) 0.0000(12)
C7 0.0435(15) 0.0479(15) 0.0349(13) -0.0091(12) -0.0067(12) -0.0032(11)
C8 0.0335(14) 0.0453(15) 0.0352(13) -0.0051(11) -0.0016(11) -0.0061(11)
C9 0.0494(16) 0.0515(16) 0.0357(13) -0.0182(13) -0.0029(12) 0.0014(12)
C10 0.0528(17) 0.0669(19) 0.0299(13) -0.0190(15) -0.0053(12) -0.0029(12)
C11 0.0397(15) 0.0487(16) 0.0434(15) -0.0099(12) -0.0052(12) -0.0138(12)
C12 0.0491(17) 0.0448(15) 0.0465(15) -0.0143(13) -0.0026(13) -0.0004(13)
C13 0.0520(17) 0.0470(16) 0.0354(13) -0.0101(13) -0.0069(13) 0.0023(12)
N1 0.0549(15) 0.0652(17) 0.0562(16) -0.0158(13) -0.0076(13) -0.0210(13)
O1 0.0828(15) 0.0770(15) 0.0369(11) -0.0382(12) -0.0176(10) 0.0057(10)
O2 0.0899(18) 0.0788(17) 0.0910(19) -0.0497(15) -0.0119(15) -0.0111(14)
O3 0.123(2) 0.123(2) 0.0597(16) -0.0572(18) -0.0285(16) -0.0191(16)
S1 0.0668(5) 0.0564(5) 0.0468(4) -0.0211(4) -0.0110(4) -0.0137(3)
Br1 0.0878(3) 0.0755(3) 0.03571(17) -0.02357(19) -0.01421(15) 0.00301(14)

loop_
_atom_type_symbol
_atom_type_description
_atom_type_scat_dispersion_real
_atom_type_scat_dispersion_imag
_atom_type_scat_source
C C 0.0033 0.0016 'International Tables Vol C Tables 4.2.6.8 and 6.1.1.4'
H H 0.0000 0.0000 'International Tables Vol C Tables 4.2.6.8 and 6.1.1.4'
N N 0.0061 0.0033 'International Tables Vol C Tables 4.2.6.8 and 6.1.1.4'
O O 0.0106 0.0060 'International Tables Vol C Tables 4.2.6.8 and 6.1.1.4'
S S 0.1246 0.1234 'International Tables Vol C Tables 4.2.6.8 and 6.1.1.4'
Br Br -0.2901 2.4595 'International Tables Vol C Tables 4.2.6.8 and 6.1.1.4'

loop_
_geom_angle_atom_site_label_1
_geom_angle_atom_site_label_2
_geom_angle_atom_site_label_3
_geom_angle
C2 C1 S1 113.2(2)
C2 C1 H1 123.4
S1 C1 H1 123.4
C1 C2 C3 111.5(3)
C1 C2 H2 124.2
C3 C2 H2 124.2
C4 C3 C2 114.0(3)
C4 C3 Br1 126.50(19)
C2 C3 Br1 119.5(2)
C3 C4 C5 136.2(2)
C3 C4 S1 109.11(19)
C5 C4 S1 114.60(19)
O1 C5 C6 121.4(2)
O1 C5 C4 117.6(2)
C6 C5 C4 121.0(2)
C7 C6 C5 121.0(2)
C7 C6 H6 119.5
C5 C6 H6 119.5
C6 C7 C8 126.0(2)
C6 C7 H7 117.0
C8 C7 H7 117.0
C9 C8 C13 118.2(2)
C9 C8 C7 122.8(2)
C13 C8 C7 119.0(2)
C10 C9 C8 121.2(2)
C10 C9 H9 119.4
C8 C9 H9 119.4
C9 C10 C11 118.7(2)
C9 C10 H10 120.7
C11 C10 H10 120.7
C12 C11 C10 122.0(2)
C12 C11 N1 119.5(2)
C10 C11 N1 118.5(2)
C11 C12 C13 118.7(2)
C11 C12 H12 120.7
C13 C12 H12 120.7
C12 C13 C8 121.2(2)
C12 C13 H13 119.4
C8 C13 H13 119.4
O2 N1 O3 123.8(3)
O2 N1 C11 118.5(3)
O3 N1 C11 117.7(3)
C1 S1 C4 92.20(14)

loop_
_geom_bond_atom_site_label_1
_geom_bond_atom_site_label_2
_geom_bond_distance
C1 C2 1.347(5)
C1 S1 1.692(3)
C1 H1 0.9300
C2 C3 1.412(4)
C2 H2 0.9300
C3 C4 1.379(4)
C3 Br1 1.884(3)
C4 C5 1.475(4)
C4 S1 1.732(3)
C5 O1 1.229(3)
C5 C6 1.467(4)
C6 C7 1.329(3)
C6 H6 0.9300
C7 C8 1.469(3)
C7 H7 0.9300
C8 C9 1.392(4)
C8 C13 1.402(3)
C9 C10 1.374(4)
C9 H9 0.9300
C10 C11 1.385(4)
C10 H10 0.9300
C11 C12 1.373(4)
C11 N1 1.474(3)
C12 C13 1.377(4)
C12 H12 0.9300
C13 H13 0.9300
N1 O2 1.202(3)
N1 O3 1.218(4)

loop_
_geom_hbond_atom_site_label_D
_geom_hbond_atom_site_label_H
_geom_hbond_atom_site_label_A
_geom_hbond_site_symmetry_A
_geom_hbond_distance_DH
_geom_hbond_distance_HA
_geom_hbond_distance_DA
_geom_hbond_angle_DHA
C1 H1 O2 1_345 0.93 2.50 3.157(4) 128

loop_
_geom_torsion_atom_site_label_1
_geom_torsion_atom_site_label_2
_geom_torsion_atom_site_label_3
_geom_torsion_atom_site_label_4
_geom_torsion
S1 C1 C2 C3 0.8(4)
C1 C2 C3 C4 -0.6(4)
C1 C2 C3 Br1 178.1(2)
C2 C3 C4 C5 176.2(3)
Br1 C3 C4 C5 -2.5(5)
C2 C3 C4 S1 0.2(3)
Br1 C3 C4 S1 -178.44(16)
C3 C4 C5 O1 -167.6(3)
S1 C4 C5 O1 8.2(4)
C3 C4 C5 C6 12.4(5)
S1 C4 C5 C6 -171.8(2)
O1 C5 C6 C7 9.2(4)
C4 C5 C6 C7 -170.7(3)
C5 C6 C7 C8 -179.1(2)
C6 C7 C8 C9 -5.4(5)
C6 C7 C8 C13 174.4(3)
C13 C8 C9 C10 0.4(4)
C7 C8 C9 C10 -179.8(3)
C8 C9 C10 C11 0.9(5)
C9 C10 C11 C12 -2.5(5)
C9 C10 C11 N1 178.1(3)
C10 C11 C12 C13 2.7(5)
N1 C11 C12 C13 -177.9(3)
C11 C12 C13 C8 -1.3(4)
C9 C8 C13 C12 -0.2(4)
C7 C8 C13 C12 180.0(3)
C12 C11 N1 O2 -5.0(4)
C10 C11 N1 O2 174.4(3)
C12 C11 N1 O3 174.8(3)
C10 C11 N1 O3 -5.8(4)
C2 C1 S1 C4 -0.6(3)
C3 C4 S1 C1 0.2(2)
C5 C4 S1 C1 -176.7(2)
